data_1543714
loop_
_publ_author_name
'McGuirk, C. Michael'
'Mendez-Arroyo, Jose'
'd'Aquino, Andrea I.'
'Stern, Charlotte L.'
'Liu, Yuan'
'Mirkin, Chad A.'

_publ_section_title
;
 A concerted two-prong approach to the in situ allosteric regulation of
 bifunctional catalysis
;
_journal_issue 11
_journal_name_full 'Chem. Sci.'
_journal_page_first 6674
_journal_paper_doi 10.1039/C6SC01454B
_journal_volume 7
_journal_year 2016
_chemical_formula_moiety 'C32 H12 B F24, 2(C2.5 H3 N0.5)'
_chemical_formula_sum 'C37 H18 B F24 N'
_chemical_formula_weight 943.33
_chemical_name_systematic 'pyridinium BArF'
_space_group_crystal_system triclinic
_space_group_IT_number 2
_space_group_name_Hall '-P 1'
_space_group_name_H-M_alt 'P -1'
_symmetry_space_group_name_Hall '-P 1'
_symmetry_space_group_name_H-M 'P -1'
_atom_sites_solution_hydrogens mixed
_audit_creation_date 2016-02-10
_audit_creation_method
;
Olex2 1.2
(compiled 2015.09.30 svn.r3233 for OlexSys, GUI svn.r5103)
;
_audit_update_record
;
2016-03-21 deposited with the CCDC.
2016-07-12 downloaded from the CCDC.
;
_cell_angle_alpha 79.884(3)
_cell_angle_beta 76.218(3)
_cell_angle_gamma 63.750(3)
_cell_formula_units_Z 2
_cell_length_a 12.3832(6)
_cell_length_b 12.7027(6)
_cell_length_c 13.6428(6)
_cell_measurement_reflns_used 8509
_cell_measurement_temperature 100(2)
_cell_measurement_theta_max 29.560
_cell_measurement_theta_min 3.082
_cell_volume 1863.19(16)
_computing_cell_refinement 'SAINT V8.34A (Bruker, 2013)'
_computing_data_collection 'APEX2 V2014.11-0 (Bruker, 2014)'
_computing_data_reduction 'Bruker SAINT'
_computing_molecular_graphics 'Olex2 (Dolomanov et al., 2009)'
_computing_publication_material 'Olex2 (Dolomanov et al., 2009)'
_computing_structure_refinement 'ShelXL (Sheldrick, 2015)'
_computing_structure_solution 'ShelXT (Sheldrick, 2015)'
_diffrn_ambient_temperature 100.01
_diffrn_detector_area_resol_mean 8
_diffrn_measured_fraction_theta_full 0.973
_diffrn_measured_fraction_theta_max 0.960
_diffrn_measurement_device_type 'Bruker Kappa APEX CCD area detector'
_diffrn_measurement_method '\w and \f scans'
_diffrn_radiation_monochromator 'QuazarTM optics'
_diffrn_radiation_type MoK\a
_diffrn_radiation_wavelength 0.71073
_diffrn_reflns_av_R_equivalents 0.0264
_diffrn_reflns_av_unetI/netI 0.0365
_diffrn_reflns_Laue_measured_fraction_full 0.973
_diffrn_reflns_Laue_measured_fraction_max 0.960
_diffrn_reflns_limit_h_max 16
_diffrn_reflns_limit_h_min -16
_diffrn_reflns_limit_k_max 17
_diffrn_reflns_limit_k_min -17
_diffrn_reflns_limit_l_max 18
_diffrn_reflns_limit_l_min -18
_diffrn_reflns_number 27044
_diffrn_reflns_point_group_measured_fraction_full 0.973
_diffrn_reflns_point_group_measured_fraction_max 0.960
_diffrn_reflns_theta_full 25.242
_diffrn_reflns_theta_max 29.130
_diffrn_reflns_theta_min 1.793
_diffrn_source microsource
_exptl_absorpt_coefficient_mu 0.182
_exptl_absorpt_correction_T_max 0.7460
_exptl_absorpt_correction_T_min 0.6969
_exptl_absorpt_correction_type multi-scan
_exptl_absorpt_process_details
;
SADABS-2014/5 (Bruker,2014/5) was used for absorption correction.
wR2(int) was 0.0640 before and 0.0372 after correction.
The Ratio of minimum to maximum transmission is 0.9342.
The \l/2 correction factor is 0.00150.
;
_exptl_crystal_colour colourless
_exptl_crystal_colour_primary colourless
_exptl_crystal_density_diffrn 1.681
_exptl_crystal_description plate
_exptl_crystal_F_000 936
_exptl_crystal_recrystallization_method 'Vapour deposition'
_exptl_crystal_size_max 0.199
_exptl_crystal_size_mid 0.095
_exptl_crystal_size_min 0.017
_refine_diff_density_max 1.108
_refine_diff_density_min -0.673
_refine_diff_density_rms 0.076
_refine_ls_extinction_method none
_refine_ls_goodness_of_fit_ref 1.060
_refine_ls_hydrogen_treatment mixed
_refine_ls_matrix_type full
_refine_ls_number_parameters 600
_refine_ls_number_reflns 9629
_refine_ls_number_restraints 53
_refine_ls_restrained_S_all 1.070
_refine_ls_R_factor_all 0.0877
_refine_ls_R_factor_gt 0.0636
_refine_ls_shift/su_max 0.000
_refine_ls_shift/su_mean 0.000
_refine_ls_structure_factor_coef Fsqd
_refine_ls_weighting_details 'w=1/[\s^2^(Fo^2^)+(0.0860P)^2^+1.9010P] where P=(Fo^2^+2Fc^2^)/3'
_refine_ls_weighting_scheme calc
_refine_ls_wR_factor_gt 0.1666
_refine_ls_wR_factor_ref 0.1830
_reflns_Friedel_coverage 0.000
_reflns_number_gt 6936
_reflns_number_total 9629
_reflns_threshold_expression 'I > 2\s(I)'
_cod_data_source_file c6sc01454b2.cif
_cod_data_source_block cx0613
_cod_depositor_comments 'Adding full bibliography for 1543711--1543714.cif.'
_cod_original_cell_volume 1863.20(16)
_cod_database_code 1543714
_shelxl_version_number 2013-4
_shelx_space_group_comment
;
The symmetry employed for this shelxl refinement is uniquely defined
by the following loop, which should always be used as a source of
symmetry information in preference to the above space-group names.
They are only intended as comments.
;
_shelx_estimated_absorpt_t_max 0.997
_shelx_estimated_absorpt_t_min 0.965
_olex2_refinement_description
;
1. Fixed Uiso
 At 1.2 times of:
  All C(H) groups, All C(H,H) groups, All N(H) groups
2. Shared sites
{C38, N1}
{C35, N2}
{C33, N3}
3. Restrained distances
 C34-H34
 0.95 with sigma of 0.02
 F14A-F13A \\sim F14-F13
 with sigma of 0.01
 F15-C23 \\sim F14A-C23 \\sim F14-C23 \\sim F13A-C23 \\sim F13-C23 \\sim
F15A-C23
 with sigma of 0.01
4. Rigid bond restraints
 F13, F13A, F14, F14A, F15, F15A
 with sigma for 1-2 distances of 0.01 and sigma for 1-3 distances of 0.001
5. Uiso/Uaniso restraints and constraints
F13 \\sim F13A \\sim F14 \\sim F14A \\sim F15 \\sim F15A: within 2A with sigma
of 0.01 and sigma for terminal atoms of 0.001
Uanis(C38) = Uanis(N1)
Uanis(C35) = Uanis(N2)
Uanis(C33) = Uanis(N3)
6. Others
 Sof(F13A)=Sof(F14A)=Sof(F15A)=1-FVAR(1)
 Sof(F13)=Sof(F14)=Sof(F15)=FVAR(1)
 Fixed Sof: N1(0.5) H1(0.5) H36(0.5) H36A(0.5) H37(0.5) H37A(0.5) C38(0.5)
 H38(0.5) N2(0.25) H2A(0.25) N3(0.25) H3(0.25) C33(0.75) H33(0.75) C35(0.75)
 H35(0.75)
7.a Aromatic/amide H refined with riding coordinates:
 C2(H2), C4(H4), C6(H6), C10(H10), C12(H12), C14(H14), C17(H17), C19(H19),
 C21(H21), C26(H26), C28(H28), C30(H30), N1(H1), C36(H36), C36(H36A), C37(H37),
 C37(H37A), C38(H38), N2(H2A), N3(H3), C33(H33), C35(H35)
;
_olex2_date_sample_data_collection 2015-11-11
_olex2_date_sample_submission 2015-11-11
_olex2_diffrn_ambient_temperature_device 'Oxford Cryosystems'
_olex2_exptl_crystal_mounting_method 'The crystal was mounted on a MITIGEN holder in Paratone oil'
_olex2_submission_original_sample_id cx0613
_olex2_submission_special_instructions 'No special instructions were received'

loop_
_space_group_symop_operation_xyz
'x, y, z'
'-x, -y, -z'

loop_
_atom_site_label
_atom_site_type_symbol
_atom_site_fract_x
_atom_site_fract_y
_atom_site_fract_z
_atom_site_U_iso_or_equiv
_atom_site_adp_type
_atom_site_occupancy
_atom_site_site_symmetry_order
_atom_site_calc_flag
_atom_site_refinement_flags_posn
_atom_site_refinement_flags_adp
_atom_site_refinement_flags_occupancy
_atom_site_disorder_assembly
_atom_site_disorder_group
F1 F 0.44071(18) 0.65140(19) 0.05844(17) 0.0578(6) Uani 1 1 d . . . . .
F2 F 0.6024(2) 0.6136(2) -0.04892(15) 0.0676(7) Uani 1 1 d . . . . .
F3 F 0.5279(2) 0.76720(15) 0.03192(19) 0.0631(6) Uani 1 1 d . . . . .
F4 F 0.86278(19) 0.67532(17) 0.21311(18) 0.0562(5) Uani 1 1 d . . . . .
F5 F 0.74597(19) 0.6734(2) 0.35404(19) 0.0698(7) Uani 1 1 d . . . . .
F6 F 0.91582(17) 0.52416(15) 0.31548(17) 0.0499(5) Uani 1 1 d . . . . .
F7 F 0.5036(2) 0.3402(3) 0.61976(19) 0.0902(10) Uani 1 1 d . . . . .
F8 F 0.6421(3) 0.3962(3) 0.6079(2) 0.1005(12) Uani 1 1 d . . . . .
F9 F 0.6372(2) 0.2505(2) 0.70981(15) 0.0714(7) Uani 1 1 d . . . . .
F10 F 0.95116(18) -0.12262(17) 0.58376(15) 0.0517(5) Uani 1 1 d . . . . .
F11 F 0.9993(2) -0.14529(17) 0.42787(16) 0.0654(6) Uani 1 1 d . . . . .
F12 F 0.8356(2) -0.1564(2) 0.5136(3) 0.0999(12) Uani 1 1 d . . . . .
F13 F 0.2466(3) 0.4768(3) 0.2590(3) 0.0426(7) Uani 0.600(7) 1 d D U P A 1
F13A F 0.2556(5) 0.4848(4) 0.2927(5) 0.0419(7) Uani 0.400(7) 1 d D U P A 2
F14 F 0.2547(4) 0.3880(4) 0.4083(3) 0.0422(7) Uani 0.600(7) 1 d D U P A 1
F14A F 0.2386(5) 0.3562(5) 0.4123(4) 0.0415(7) Uani 0.400(7) 1 d D U P A 2
F15 F 0.1824(3) 0.3393(3) 0.3044(4) 0.0386(6) Uani 0.600(7) 1 d D U P A 1
F15A F 0.1853(4) 0.3662(5) 0.2696(5) 0.0402(6) Uani 0.400(7) 1 d D U P A 2
F16 F 0.48680(15) -0.06752(13) 0.25325(12) 0.0332(4) Uani 1 1 d . . . . .
F17 F 0.66547(13) -0.09508(12) 0.16742(13) 0.0330(4) Uani 1 1 d . . . . .
F18 F 0.50782(14) -0.00791(13) 0.09620(12) 0.0318(3) Uani 1 1 d . . . . .
F19 F 0.83425(15) 0.15961(15) -0.14852(12) 0.0355(4) Uani 1 1 d . . . . .
F20 F 1.02128(15) 0.13194(16) -0.20171(12) 0.0400(4) Uani 1 1 d . . . . .
F21 F 0.88316(17) 0.30460(13) -0.16985(12) 0.0388(4) Uani 1 1 d . . . . .
F22 F 1.28335(12) -0.01332(13) 0.05207(12) 0.0314(3) Uani 1 1 d . . . . .
F23 F 1.24132(14) 0.16350(14) 0.07744(14) 0.0369(4) Uani 1 1 d . . . . .
F24 F 1.21221(14) 0.04363(17) 0.20246(12) 0.0417(4) Uani 1 1 d . . . . .
C1 C 0.70753(19) 0.39401(18) 0.21858(17) 0.0183(4) Uani 1 1 d . . . . .
C2 C 0.6361(2) 0.46801(19) 0.14784(17) 0.0194(4) Uani 1 1 d . . . . .
H2 H 0.5946 0.4388 0.1172 0.023 Uiso 1 1 calc R . . . .
C3 C 0.6236(2) 0.58336(19) 0.12061(18) 0.0213(4) Uani 1 1 d . . . . .
C4 C 0.6834(2) 0.62914(19) 0.16325(19) 0.0236(5) Uani 1 1 d . . . . .
H4 H 0.6756 0.7075 0.1447 0.028 Uiso 1 1 calc R . . . .
C5 C 0.7546(2) 0.5573(2) 0.23349(19) 0.0226(5) Uani 1 1 d . . . . .
C6 C 0.7665(2) 0.44266(19) 0.26127(18) 0.0204(4) Uani 1 1 d . . . . .
H6 H 0.8155 0.3960 0.3102 0.025 Uiso 1 1 calc R . . . .
C7 C 0.5490(2) 0.6553(2) 0.0418(2) 0.0281(5) Uani 1 1 d . . . . .
C8 C 0.8192(2) 0.6059(2) 0.2815(2) 0.0315(6) Uani 1 1 d . . . . .
C9 C 0.7581(2) 0.19956(19) 0.35329(17) 0.0189(4) Uani 1 1 d . . . . .
C10 C 0.6929(2) 0.2687(2) 0.43556(18) 0.0232(5) Uani 1 1 d . . . . .
H10 H 0.6445 0.3504 0.4227 0.028 Uiso 1 1 calc R . . . .
C11 C 0.6970(2) 0.2213(2) 0.53546(19) 0.0281(5) Uani 1 1 d . . . . .
C12 C 0.7661(2) 0.1031(2) 0.55834(19) 0.0299(5) Uani 1 1 d . . . . .
H12 H 0.7689 0.0711 0.6266 0.036 Uiso 1 1 calc R . . . .
C13 C 0.8314(2) 0.0326(2) 0.47817(19) 0.0265(5) Uani 1 1 d . . . . .
C14 C 0.8279(2) 0.0797(2) 0.37848(18) 0.0212(4) Uani 1 1 d . . . . .
H14 H 0.8743 0.0292 0.3255 0.025 Uiso 1 1 calc R . . . .
C15 C 0.6223(3) 0.3018(3) 0.6191(2) 0.0395(7) Uani 1 1 d . . . . .
C16 C 0.9027(3) -0.0973(3) 0.5014(2) 0.0351(6) Uani 1 1 d . . . . .
C17 C 0.4962(2) 0.31048(19) 0.26686(17) 0.0189(4) Uani 1 1 d . . . . .
H17 H 0.4823 0.3833 0.2883 0.023 Uiso 1 1 calc R . . . .
C18 C 0.3966(2) 0.2846(2) 0.27261(17) 0.0209(4) Uani 1 1 d . . . . .
C19 C 0.4125(2) 0.1785(2) 0.24451(18) 0.0211(4) Uani 1 1 d . . . . .
H19 H 0.3445 0.1606 0.2494 0.025 Uiso 1 1 calc R . . . .
C20 C 0.5310(2) 0.09887(19) 0.20889(17) 0.0191(4) Uani 1 1 d . . . . .
C21 C 0.63047(19) 0.12530(18) 0.20043(17) 0.0177(4) Uani 1 1 d . . . . .
H21 H 0.7100 0.0699 0.1738 0.021 Uiso 1 1 calc R . . . .
C22 C 0.61687(19) 0.23185(18) 0.23015(16) 0.0169(4) Uani 1 1 d . . . . .
C23 C 0.2699(2) 0.3728(2) 0.31106(18) 0.0262(5) Uani 1 1 d D . . . .
C24 C 0.5476(2) -0.0169(2) 0.18065(18) 0.0221(5) Uani 1 1 d . . . . .
C25 C 0.85399(19) 0.19413(17) 0.14993(17) 0.0168(4) Uani 1 1 d . . . . .
C26 C 0.84011(19) 0.20148(18) 0.04926(17) 0.0181(4) Uani 1 1 d . . . . .
H26 H 0.7602 0.2289 0.0349 0.022 Uiso 1 1 calc R . . . .
C27 C 0.9402(2) 0.16974(18) -0.03013(17) 0.0186(4) Uani 1 1 d . . . . .
C28 C 1.0586(2) 0.12700(19) -0.01195(17) 0.0200(4) Uani 1 1 d . . . . .
H28 H 1.1269 0.1049 -0.0659 0.024 Uiso 1 1 calc R . . . .
C29 C 1.07466(19) 0.11727(19) 0.08719(18) 0.0198(4) Uani 1 1 d . . . . .
C30 C 0.97468(19) 0.15111(18) 0.16626(17) 0.0181(4) Uani 1 1 d . . . . .
H30 H 0.9884 0.1450 0.2331 0.022 Uiso 1 1 calc R . . . .
C31 C 0.9195(2) 0.1907(2) -0.13712(18) 0.0219(4) Uani 1 1 d . . . . .
C32 C 1.2023(2) 0.0766(2) 0.10531(19) 0.0246(5) Uani 1 1 d . . . . .
B1 B 0.7349(2) 0.2540(2) 0.23821(19) 0.0167(4) Uani 1 1 d . . . . .
N1 N 0.9532(2) 0.4184(2) 0.0338(2) 0.0363(6) Uani 0.5 1 d . . P B 2
H1 H 0.9228 0.3658 0.0555 0.044 Uiso 0.5 1 calc R . P B 2
C36 C 0.9661(3) 0.5756(3) -0.0834(2) 0.0402(7) Uani 1 1 d . . . . .
H36 H 0.9426 0.6281 -0.1411 0.048 Uiso 0.5 1 calc R . P C 1
H36A H 0.9426 0.6281 -0.1411 0.048 Uiso 0.5 1 calc R . P D 2
C37 C 0.9194(3) 0.4939(3) -0.0496(2) 0.0400(7) Uani 1 1 d . . . . .
H37 H 0.8635 0.4893 -0.0839 0.048 Uiso 0.5 1 calc R . P B 1
H37A H 0.8635 0.4893 -0.0839 0.048 Uiso 0.5 1 calc R . P B 2
C38 C 0.9532(2) 0.4184(2) 0.0338(2) 0.0363(6) Uani 0.5 1 d . . P B 1
H38 H 0.9204 0.3617 0.0573 0.044 Uiso 0.5 1 calc R . P B 1
N2 N 0.5589(2) 0.0680(2) 0.44883(19) 0.0300(5) Uani 0.25 1 d . . P E 4
H2A H 0.5971 0.1115 0.4159 0.036 Uiso 0.25 1 calc R . P E 4
N3 N 0.5468(3) -0.1164(3) 0.4822(2) 0.0386(6) Uani 0.25 1 d . . P E 6
H3 H 0.5769 -0.1911 0.4709 0.046 Uiso 0.25 1 calc R . P E 6
C33 C 0.5468(3) -0.1164(3) 0.4822(2) 0.0386(6) Uani 0.75 1 d . . P E .
H33 H 0.5793 -0.1971 0.4700 0.046 Uiso 0.75 1 calc R . P F 5
C34 C 0.6049(3) -0.0480(3) 0.4314(2) 0.0357(6) Uani 1 1 d D . . . .
H34 H 0.679(2) -0.075(3) 0.384(2) 0.061(11) Uiso 1 1 d D . . . .
C35 C 0.5589(2) 0.0680(2) 0.44883(19) 0.0300(5) Uani 0.75 1 d . . P E .
H35 H 0.6002 0.1149 0.4133 0.036 Uiso 0.75 1 calc R . P G 7

loop_
_atom_site_aniso_label
_atom_site_aniso_U_11
_atom_site_aniso_U_22
_atom_site_aniso_U_33
_atom_site_aniso_U_23
_atom_site_aniso_U_13
_atom_site_aniso_U_12
F1 0.0449(11) 0.0684(13) 0.0673(14) 0.0302(11) -0.0347(10) -0.0308(10)
F2 0.0737(15) 0.0657(14) 0.0269(11) -0.0011(9) -0.0149(9) 0.0052(11)
F3 0.0920(16) 0.0239(8) 0.0888(17) 0.0195(9) -0.0613(13) -0.0246(10)
F4 0.0601(12) 0.0503(11) 0.0823(16) 0.0106(10) -0.0281(11) -0.0426(10)
F5 0.0463(11) 0.0935(17) 0.0882(17) -0.0683(15) 0.0063(10) -0.0330(11)
F6 0.0512(11) 0.0333(9) 0.0805(15) -0.0036(9) -0.0403(10) -0.0177(8)
F7 0.0437(12) 0.146(3) 0.0616(16) -0.0611(17) 0.0074(10) -0.0120(14)
F8 0.163(3) 0.0938(19) 0.0653(16) -0.0546(15) 0.0570(17) -0.093(2)
F9 0.0904(17) 0.0866(17) 0.0206(10) -0.0124(10) -0.0038(10) -0.0225(13)
F10 0.0545(12) 0.0531(11) 0.0450(11) 0.0116(9) -0.0285(9) -0.0163(9)
F11 0.0879(16) 0.0363(10) 0.0427(12) 0.0045(8) -0.0131(11) -0.0020(10)
F12 0.0794(16) 0.0478(12) 0.206(3) 0.0629(16) -0.098(2) -0.0469(12)
F13 0.0297(8) 0.0345(9) 0.0473(14) 0.0000(10) -0.0003(10) -0.0036(7)
F13A 0.0301(9) 0.0346(10) 0.0468(13) -0.0033(10) 0.0007(10) -0.0049(8)
F14 0.0301(9) 0.0388(11) 0.0442(11) -0.0075(10) 0.0015(8) -0.0049(9)
F14A 0.0283(10) 0.0382(12) 0.0453(12) -0.0039(10) 0.0030(9) -0.0072(9)
F15 0.0236(8) 0.0379(11) 0.0484(13) -0.0024(9) -0.0009(9) -0.0109(8)
F15A 0.0255(9) 0.0382(11) 0.0476(14) -0.0024(10) -0.0031(10) -0.0071(8)
F16 0.0448(9) 0.0341(8) 0.0309(8) -0.0014(6) 0.0006(7) -0.0298(7)
F17 0.0246(7) 0.0204(7) 0.0565(11) -0.0093(7) -0.0072(7) -0.0096(6)
F18 0.0407(9) 0.0341(8) 0.0292(8) -0.0057(6) -0.0125(6) -0.0191(7)
F19 0.0437(9) 0.0513(10) 0.0281(8) 0.0021(7) -0.0130(7) -0.0333(8)
F20 0.0339(9) 0.0540(10) 0.0222(8) -0.0142(7) 0.0012(6) -0.0086(8)
F21 0.0683(12) 0.0247(7) 0.0270(9) 0.0065(6) -0.0183(8) -0.0210(8)
F22 0.0178(7) 0.0293(7) 0.0419(9) -0.0043(6) -0.0030(6) -0.0059(6)
F23 0.0244(8) 0.0316(8) 0.0603(11) -0.0008(7) -0.0108(7) -0.0161(6)
F24 0.0227(8) 0.0683(12) 0.0285(9) 0.0040(8) -0.0092(6) -0.0145(8)
C1 0.0163(10) 0.0179(9) 0.0198(11) -0.0036(8) 0.0008(8) -0.0076(8)
C2 0.0202(10) 0.0197(10) 0.0201(11) -0.0034(8) -0.0004(8) -0.0108(8)
C3 0.0211(11) 0.0181(10) 0.0224(12) -0.0013(8) -0.0010(8) -0.0077(8)
C4 0.0248(11) 0.0169(10) 0.0283(13) -0.0046(9) 0.0008(9) -0.0098(9)
C5 0.0202(11) 0.0207(10) 0.0292(13) -0.0078(9) -0.0009(9) -0.0103(9)
C6 0.0194(10) 0.0187(10) 0.0228(12) -0.0026(8) -0.0035(8) -0.0074(8)
C7 0.0330(13) 0.0211(11) 0.0307(14) 0.0015(9) -0.0097(10) -0.0110(10)
C8 0.0269(12) 0.0234(11) 0.0494(17) -0.0105(11) -0.0091(11) -0.0114(10)
C9 0.0181(10) 0.0235(10) 0.0189(11) -0.0004(8) -0.0034(8) -0.0126(8)
C10 0.0210(11) 0.0284(11) 0.0228(12) -0.0034(9) -0.0022(8) -0.0130(9)
C11 0.0289(12) 0.0439(14) 0.0190(12) -0.0062(10) 0.0009(9) -0.0230(11)
C12 0.0350(14) 0.0431(14) 0.0190(12) 0.0049(10) -0.0060(10) -0.0250(12)
C13 0.0282(12) 0.0321(12) 0.0252(13) 0.0074(10) -0.0093(9) -0.0192(10)
C14 0.0209(11) 0.0244(11) 0.0212(11) 0.0008(8) -0.0045(8) -0.0127(9)
C15 0.0466(17) 0.0549(18) 0.0232(14) -0.0089(12) 0.0017(11) -0.0286(15)
C16 0.0425(16) 0.0368(14) 0.0333(15) 0.0128(11) -0.0196(12) -0.0226(12)
C17 0.0198(10) 0.0187(10) 0.0186(11) -0.0005(8) -0.0026(8) -0.0092(8)
C18 0.0172(10) 0.0219(10) 0.0207(11) 0.0007(8) -0.0025(8) -0.0069(8)
C19 0.0187(10) 0.0242(10) 0.0230(12) 0.0012(9) -0.0050(8) -0.0117(9)
C20 0.0209(10) 0.0195(10) 0.0197(11) -0.0002(8) -0.0040(8) -0.0113(8)
C21 0.0176(10) 0.0179(9) 0.0183(11) -0.0003(8) -0.0022(8) -0.0091(8)
C22 0.0181(10) 0.0176(9) 0.0160(10) 0.0004(7) -0.0037(8) -0.0088(8)
C23 0.0179(11) 0.0262(11) 0.0314(14) -0.0016(10) -0.0028(9) -0.0075(9)
C24 0.0219(11) 0.0228(10) 0.0250(12) -0.0010(9) -0.0037(9) -0.0131(9)
C25 0.0173(10) 0.0137(9) 0.0211(11) -0.0005(7) -0.0023(8) -0.0088(8)
C26 0.0170(10) 0.0169(9) 0.0222(11) -0.0009(8) -0.0043(8) -0.0086(8)
C27 0.0223(11) 0.0157(9) 0.0192(11) -0.0012(8) -0.0038(8) -0.0092(8)
C28 0.0175(10) 0.0200(10) 0.0211(11) -0.0026(8) 0.0004(8) -0.0083(8)
C29 0.0157(10) 0.0190(10) 0.0254(12) 0.0006(8) -0.0040(8) -0.0087(8)
C30 0.0198(10) 0.0163(9) 0.0193(11) 0.0014(8) -0.0041(8) -0.0091(8)
C31 0.0244(11) 0.0219(10) 0.0211(12) -0.0019(8) -0.0037(8) -0.0113(9)
C32 0.0187(11) 0.0277(11) 0.0268(13) 0.0021(9) -0.0048(9) -0.0105(9)
B1 0.0185(11) 0.0157(10) 0.0176(12) -0.0006(8) -0.0022(8) -0.0093(9)
N1 0.0364(14) 0.0294(12) 0.0408(15) -0.0125(11) -0.0031(11) -0.0102(10)
C36 0.0427(16) 0.0305(13) 0.0365(16) -0.0106(12) -0.0106(12) -0.0011(12)
C37 0.0304(14) 0.0356(14) 0.0480(18) -0.0218(13) -0.0089(12) -0.0009(11)
C38 0.0364(14) 0.0294(12) 0.0408(15) -0.0125(11) -0.0031(11) -0.0102(10)
N2 0.0286(12) 0.0367(13) 0.0263(13) -0.0011(10) -0.0082(9) -0.0141(10)
N3 0.0369(14) 0.0367(14) 0.0373(16) -0.0095(12) -0.0155(11) -0.0045(11)
C33 0.0369(14) 0.0367(14) 0.0373(16) -0.0095(12) -0.0155(11) -0.0045(11)
C34 0.0265(13) 0.0493(16) 0.0273(14) -0.0106(12) -0.0063(10) -0.0088(12)
C35 0.0286(12) 0.0367(13) 0.0263(13) -0.0011(10) -0.0082(9) -0.0141(10)

loop_
_atom_type_symbol
_atom_type_description
_atom_type_scat_dispersion_real
_atom_type_scat_dispersion_imag
_atom_type_scat_source
C C 0.0033 0.0016 'International Tables Vol C Tables 4.2.6.8 and 6.1.1.4'
H H 0.0000 0.0000 'International Tables Vol C Tables 4.2.6.8 and 6.1.1.4'
B B 0.0013 0.0007 'International Tables Vol C Tables 4.2.6.8 and 6.1.1.4'
N N 0.0061 0.0033 'International Tables Vol C Tables 4.2.6.8 and 6.1.1.4'
F F 0.0171 0.0103 'International Tables Vol C Tables 4.2.6.8 and 6.1.1.4'

loop_
_geom_angle_atom_site_label_1
_geom_angle_atom_site_label_2
_geom_angle_atom_site_label_3
_geom_angle
_geom_angle_site_symmetry_1
_geom_angle_site_symmetry_3
C2 C1 C6 116.1(2) . .
C2 C1 B1 121.06(19) . .
C6 C1 B1 122.4(2) . .
C1 C2 H2 118.9 . .
C3 C2 C1 122.2(2) . .
C3 C2 H2 118.9 . .
C2 C3 C7 118.9(2) . .
C4 C3 C2 120.6(2) . .
C4 C3 C7 120.5(2) . .
C3 C4 H4 121.0 . .
C5 C4 C3 118.1(2) . .
C5 C4 H4 121.0 . .
C4 C5 C6 121.4(2) . .
C4 C5 C8 118.9(2) . .
C6 C5 C8 119.7(2) . .
C1 C6 H6 119.2 . .
C5 C6 C1 121.6(2) . .
C5 C6 H6 119.2 . .
F1 C7 F2 103.7(2) . .
F1 C7 C3 112.8(2) . .
F2 C7 C3 111.3(2) . .
F3 C7 F1 106.7(2) . .
F3 C7 F2 107.3(2) . .
F3 C7 C3 114.2(2) . .
F4 C8 C5 110.9(2) . .
F5 C8 F4 105.2(2) . .
F5 C8 F6 109.6(3) . .
F5 C8 C5 112.6(2) . .
F6 C8 F4 104.6(2) . .
F6 C8 C5 113.3(2) . .
C10 C9 C14 115.6(2) . .
C10 C9 B1 120.4(2) . .
C14 C9 B1 123.39(19) . .
C9 C10 H10 119.0 . .
C11 C10 C9 122.1(2) . .
C11 C10 H10 119.0 . .
C10 C11 C15 118.4(3) . .
C12 C11 C10 121.3(2) . .
C12 C11 C15 120.3(3) . .
C11 C12 H12 121.1 . .
C11 C12 C13 117.8(2) . .
C13 C12 H12 121.1 . .
C12 C13 C16 118.6(2) . .
C14 C13 C12 121.1(2) . .
C14 C13 C16 120.3(2) . .
C9 C14 H14 118.9 . .
C13 C14 C9 122.2(2) . .
C13 C14 H14 118.9 . .
F7 C15 C11 110.5(2) . .
F8 C15 F7 105.5(3) . .
F8 C15 F9 109.0(3) . .
F8 C15 C11 112.7(2) . .
F9 C15 F7 104.8(3) . .
F9 C15 C11 113.7(3) . .
F10 C16 F11 104.1(2) . .
F10 C16 C13 113.4(2) . .
F11 C16 C13 112.3(2) . .
F12 C16 F10 107.0(2) . .
F12 C16 F11 107.0(3) . .
F12 C16 C13 112.4(2) . .
C18 C17 H17 119.1 . .
C18 C17 C22 121.9(2) . .
C22 C17 H17 119.1 . .
C17 C18 C23 119.4(2) . .
C19 C18 C17 121.2(2) . .
C19 C18 C23 119.4(2) . .
C18 C19 H19 121.0 . .
C18 C19 C20 118.0(2) . .
C20 C19 H19 121.0 . .
C19 C20 C24 117.66(19) . .
C21 C20 C19 121.2(2) . .
C21 C20 C24 121.17(19) . .
C20 C21 H21 119.1 . .
C20 C21 C22 121.9(2) . .
C22 C21 H21 119.1 . .
C17 C22 C21 115.84(19) . .
C17 C22 B1 121.66(18) . .
C21 C22 B1 121.83(18) . .
F13 C23 F14 107.9(3) . .
F13 C23 F15 107.6(3) . .
F13 C23 C18 110.9(2) . .
F13A C23 F14A 105.6(3) . .
F13A C23 F15A 106.1(4) . .
F13A C23 C18 114.0(3) . .
F14 C23 F15 106.0(3) . .
F14 C23 C18 111.7(2) . .
F14A C23 C18 111.4(3) . .
F15 C23 C18 112.4(2) . .
F15A C23 F14A 107.3(4) . .
F15A C23 C18 112.0(3) . .
F16 C24 C20 111.69(19) . .
F17 C24 F16 106.02(19) . .
F17 C24 C20 112.28(18) . .
F18 C24 F16 106.26(18) . .
F18 C24 F17 106.86(19) . .
F18 C24 C20 113.24(19) . .
C26 C25 B1 120.77(19) . .
C30 C25 C26 116.22(19) . .
C30 C25 B1 122.19(19) . .
C25 C26 H26 119.0 . .
C27 C26 C25 121.9(2) . .
C27 C26 H26 119.0 . .
C26 C27 C31 119.7(2) . .
C28 C27 C26 120.7(2) . .
C28 C27 C31 119.4(2) . .
C27 C28 H28 120.8 . .
C27 C28 C29 118.3(2) . .
C29 C28 H28 120.8 . .
C28 C29 C30 121.0(2) . .
C28 C29 C32 117.9(2) . .
C30 C29 C32 121.0(2) . .
C25 C30 H30 119.1 . .
C29 C30 C25 121.8(2) . .
C29 C30 H30 119.1 . .
F19 C31 F20 106.81(18) . .
F19 C31 F21 106.5(2) . .
F19 C31 C27 113.19(19) . .
F20 C31 C27 112.33(19) . .
F21 C31 F20 106.3(2) . .
F21 C31 C27 111.26(18) . .
F22 C32 F23 105.90(19) . .
F22 C32 F24 107.25(19) . .
F22 C32 C29 112.8(2) . .
F23 C32 C29 111.01(19) . .
F24 C32 F23 106.4(2) . .
F24 C32 C29 113.07(19) . .
C9 B1 C1 112.76(17) . .
C9 B1 C25 113.83(18) . .
C22 B1 C1 111.88(17) . .
C22 B1 C9 103.03(16) . .
C22 B1 C25 112.96(17) . .
C25 B1 C1 102.74(16) . .
C36 N1 H1 119.9 2_765 .
C36 N1 C37 120.2(3) 2_765 .
C37 N1 H1 119.9 . .
N1 C36 H36A 120.1 2_765 .
C37 C36 N1 119.7(3) . 2_765
C37 C36 H36 120.1 . .
C37 C36 H36A 120.1 . .
C37 C36 C38 119.7(3) . 2_765
C38 C36 H36 120.1 2_765 .
N1 C37 H37A 120.0 . .
C36 C37 N1 120.1(3) . .
C36 C37 H37 120.0 . .
C36 C37 H37A 120.0 . .
C33 N2 H2A 120.1 2_656 .
C34 N2 H2A 120.1 . .
C34 N2 C33 119.9(3) . 2_656
C34 N3 H3 120.3 . .
C34 N3 C35 119.5(3) . 2_656
C35 N3 H3 120.3 2_656 .
N2 C34 H34 115(2) . .
N3 C34 H34 124(2) . .

loop_
_geom_bond_atom_site_label_1
_geom_bond_atom_site_label_2
_geom_bond_distance
_geom_bond_site_symmetry_2
F1 C7 1.328(3) .
F2 C7 1.334(3) .
F3 C7 1.315(3) .
F4 C8 1.354(3) .
F5 C8 1.311(3) .
F6 C8 1.312(3) .
F7 C15 1.326(4) .
F8 C15 1.303(4) .
F9 C15 1.307(4) .
F10 C16 1.322(3) .
F11 C16 1.345(4) .
F12 C16 1.313(3) .
F13 C23 1.328(4) .
F13A C23 1.339(5) .
F14 C23 1.331(4) .
F14A C23 1.348(5) .
F15 C23 1.353(4) .
F15A C23 1.342(5) .
F16 C24 1.346(3) .
F17 C24 1.343(3) .
F18 C24 1.326(3) .
F19 C31 1.328(3) .
F20 C31 1.339(3) .
F21 C31 1.337(3) .
F22 C32 1.330(3) .
F23 C32 1.354(3) .
F24 C32 1.336(3) .
C1 C2 1.396(3) .
C1 C6 1.408(3) .
C1 B1 1.641(3) .
C2 H2 0.9500 .
C2 C3 1.395(3) .
C3 C4 1.389(3) .
C3 C7 1.492(3) .
C4 H4 0.9500 .
C4 C5 1.383(4) .
C5 C6 1.390(3) .
C5 C8 1.509(3) .
C6 H6 0.9500 .
C9 C10 1.403(3) .
C9 C14 1.406(3) .
C9 B1 1.638(3) .
C10 H10 0.9500 .
C10 C11 1.393(4) .
C11 C12 1.382(4) .
C11 C15 1.508(4) .
C12 H12 0.9500 .
C12 C13 1.391(4) .
C13 C14 1.389(3) .
C13 C16 1.505(4) .
C14 H14 0.9500 .
C17 H17 0.9500 .
C17 C18 1.393(3) .
C17 C22 1.407(3) .
C18 C19 1.383(3) .
C18 C23 1.501(3) .
C19 H19 0.9500 .
C19 C20 1.390(3) .
C20 C21 1.389(3) .
C20 C24 1.498(3) .
C21 H21 0.9500 .
C21 C22 1.408(3) .
C22 B1 1.637(3) .
C25 C26 1.406(3) .
C25 C30 1.406(3) .
C25 B1 1.639(3) .
C26 H26 0.9500 .
C26 C27 1.394(3) .
C27 C28 1.388(3) .
C27 C31 1.500(3) .
C28 H28 0.9500 .
C28 C29 1.390(3) .
C29 C30 1.392(3) .
C29 C32 1.499(3) .
C30 H30 0.9500 .
N1 H1 0.8800 .
N1 C36 1.368(4) 2_765
N1 C37 1.370(4) .
C36 N1 1.368(4) 2_765
C36 H36 0.9500 .
C36 H36A 0.9500 .
C36 C37 1.363(5) .
C36 C38 1.368(4) 2_765
C37 H37 0.9500 .
C37 H37A 0.9500 .
N2 H2A 0.8800 .
N2 C33 1.372(4) 2_656
N2 C34 1.366(4) .
N3 H3 0.8800 .
N3 C34 1.362(5) .
N3 C35 1.372(4) 2_656
C34 H34 0.944(18) .

loop_
_geom_torsion_atom_site_label_1
_geom_torsion_atom_site_label_2
_geom_torsion_atom_site_label_3
_geom_torsion_atom_site_label_4
_geom_torsion
_geom_torsion_site_symmetry_1
C1 C2 C3 C4 0.4(3) .
C1 C2 C3 C7 177.9(2) .
C2 C1 C6 C5 -0.6(3) .
C2 C1 B1 C9 -151.82(19) .
C2 C1 B1 C22 -36.2(3) .
C2 C1 B1 C25 85.2(2) .
C2 C3 C4 C5 -0.4(3) .
C2 C3 C7 F1 48.5(3) .
C2 C3 C7 F2 -67.6(3) .
C2 C3 C7 F3 170.6(2) .
C3 C4 C5 C6 -0.1(3) .
C3 C4 C5 C8 -179.3(2) .
C4 C3 C7 F1 -133.9(2) .
C4 C3 C7 F2 109.9(3) .
C4 C3 C7 F3 -11.9(3) .
C4 C5 C6 C1 0.6(3) .
C4 C5 C8 F4 -38.7(3) .
C4 C5 C8 F5 78.9(3) .
C4 C5 C8 F6 -156.0(2) .
C6 C1 C2 C3 0.1(3) .
C6 C1 B1 C9 36.6(3) .
C6 C1 B1 C22 152.2(2) .
C6 C1 B1 C25 -86.3(2) .
C6 C5 C8 F4 142.0(2) .
C6 C5 C8 F5 -100.4(3) .
C6 C5 C8 F6 24.7(4) .
C7 C3 C4 C5 -177.9(2) .
C8 C5 C6 C1 179.8(2) .
C9 C10 C11 C12 0.1(4) .
C9 C10 C11 C15 -179.0(2) .
C10 C9 C14 C13 0.5(3) .
C10 C9 B1 C1 35.6(3) .
C10 C9 B1 C22 -85.2(2) .
C10 C9 B1 C25 152.14(19) .
C10 C11 C12 C13 -0.2(4) .
C10 C11 C15 F7 65.9(3) .
C10 C11 C15 F8 -51.9(4) .
C10 C11 C15 F9 -176.6(2) .
C11 C12 C13 C14 0.4(4) .
C11 C12 C13 C16 -177.3(2) .
C12 C11 C15 F7 -113.3(3) .
C12 C11 C15 F8 129.0(3) .
C12 C11 C15 F9 4.3(4) .
C12 C13 C14 C9 -0.6(4) .
C12 C13 C16 F10 -35.0(3) .
C12 C13 C16 F11 -152.7(2) .
C12 C13 C16 F12 86.6(3) .
C14 C9 C10 C11 -0.3(3) .
C14 C9 B1 C1 -154.0(2) .
C14 C9 B1 C22 85.2(2) .
C14 C9 B1 C25 -37.5(3) .
C14 C13 C16 F10 147.3(2) .
C14 C13 C16 F11 29.6(3) .
C14 C13 C16 F12 -91.1(3) .
C15 C11 C12 C13 178.9(2) .
C16 C13 C14 C9 177.0(2) .
C17 C18 C19 C20 -0.9(3) .
C17 C18 C23 F13 54.4(4) .
C17 C18 C23 F13A 29.6(5) .
C17 C18 C23 F14 -66.0(4) .
C17 C18 C23 F14A -89.8(4) .
C17 C18 C23 F15 174.9(3) .
C17 C18 C23 F15A 150.0(4) .
C17 C22 B1 C1 -37.8(3) .
C17 C22 B1 C9 83.6(2) .
C17 C22 B1 C25 -153.2(2) .
C18 C17 C22 C21 -0.5(3) .
C18 C17 C22 B1 -171.3(2) .
C18 C19 C20 C21 -0.8(3) .
C18 C19 C20 C24 178.8(2) .
C19 C18 C23 F13 -126.3(3) .
C19 C18 C23 F13A -151.1(4) .
C19 C18 C23 F14 113.3(3) .
C19 C18 C23 F14A 89.5(4) .
C19 C18 C23 F15 -5.7(4) .
C19 C18 C23 F15A -30.6(5) .
C19 C20 C21 C22 1.9(3) .
C19 C20 C24 F16 -48.3(3) .
C19 C20 C24 F17 -167.2(2) .
C19 C20 C24 F18 71.7(3) .
C20 C21 C22 C17 -1.2(3) .
C20 C21 C22 B1 169.6(2) .
C21 C20 C24 F16 131.3(2) .
C21 C20 C24 F17 12.3(3) .
C21 C20 C24 F18 -108.8(2) .
C21 C22 B1 C1 151.9(2) .
C21 C22 B1 C9 -86.7(2) .
C21 C22 B1 C25 36.5(3) .
C22 C17 C18 C19 1.6(3) .
C22 C17 C18 C23 -179.1(2) .
C23 C18 C19 C20 179.8(2) .
C24 C20 C21 C22 -177.6(2) .
C25 C26 C27 C28 1.4(3) .
C25 C26 C27 C31 -173.87(19) .
C26 C25 C30 C29 -0.3(3) .
C26 C25 B1 C1 -78.3(2) .
C26 C25 B1 C9 159.45(18) .
C26 C25 B1 C22 42.4(3) .
C26 C27 C28 C29 -0.4(3) .
C26 C27 C31 F19 -44.3(3) .
C26 C27 C31 F20 -165.41(19) .
C26 C27 C31 F21 75.5(3) .
C27 C28 C29 C30 -0.9(3) .
C27 C28 C29 C32 -177.09(19) .
C28 C27 C31 F19 140.4(2) .
C28 C27 C31 F20 19.3(3) .
C28 C27 C31 F21 -99.8(2) .
C28 C29 C30 C25 1.3(3) .
C28 C29 C32 F22 -43.2(3) .
C28 C29 C32 F23 75.4(3) .
C28 C29 C32 F24 -165.1(2) .
C30 C25 C26 C27 -1.0(3) .
C30 C25 B1 C1 90.9(2) .
C30 C25 B1 C9 -31.4(3) .
C30 C25 B1 C22 -148.44(19) .
C30 C29 C32 F22 140.6(2) .
C30 C29 C32 F23 -100.7(2) .
C30 C29 C32 F24 18.7(3) .
C31 C27 C28 C29 174.89(19) .
C32 C29 C30 C25 177.3(2) .
B1 C1 C2 C3 -172.0(2) .
B1 C1 C6 C5 171.4(2) .
B1 C9 C10 C11 170.8(2) .
B1 C9 C14 C13 -170.3(2) .
B1 C25 C26 C27 168.76(18) .
B1 C25 C30 C29 -169.90(19) .
N1 C36 C37 N1 0.1(4) 2_765
C36 N1 C37 C36 -0.1(4) 2_765
C38 C36 C37 N1 0.1(4) 2_765
C33 N2 C34 N3 -0.2(5) 2_656
C35 N3 C34 N2 0.2(5) 2_656
